data_7242890
loop_
_publ_author_name
'Fiore, Cecilia'
'Shemchuk, Oleksii'
'Grepioni, Fabrizia'
'Turner, Raymond J.'
'Braga, Dario'

_publ_section_title
;
 Proflavine and zinc chloride &#x201C;team chemistry&#x201D;: combining
 antibacterial agents via solid-state interaction
;
_journal_issue 25
_journal_name_full CrystEngComm
_journal_page_first 4494
_journal_page_last 4499
_journal_paper_doi 10.1039/D1CE00612F
_journal_volume 23
_journal_year 2021
_chemical_formula_moiety 'C13 H11 N3'
_chemical_formula_sum 'C13 H11 N3'
_chemical_formula_weight 209.25
_space_group_crystal_system orthorhombic
_space_group_IT_number 19
_space_group_name_Hall 'P 2ac 2ab'
_space_group_name_H-M_alt 'P 21 21 21'
_atom_sites_solution_hydrogens mixed
_atom_sites_solution_primary dual
_audit_creation_date 2019-05-27
_audit_creation_method
;
Olex2 1.2
(compiled 2018.05.29 svn.r3508 for OlexSys, GUI svn.r5506)
;
_audit_update_record
;
2021-05-03 deposited with the CCDC.	2021-05-20 downloaded from the CCDC.
;
_cell_angle_alpha 90
_cell_angle_beta 90
_cell_angle_gamma 90
_cell_formula_units_Z 4
_cell_length_a 5.9524(6)
_cell_length_b 10.0773(9)
_cell_length_c 17.1337(14)
_cell_measurement_reflns_used 543
_cell_measurement_temperature 293(2)
_cell_measurement_theta_max 25.8590
_cell_measurement_theta_min 3.9720
_cell_volume 1027.75(16)
_computing_cell_refinement 'CrysAlisPro 1.171.40.53a (Rigaku OD, 2019)'
_computing_data_collection 'CrysAlisPro 1.171.40.53a (Rigaku OD, 2019)'
_computing_data_reduction 'CrysAlisPro 1.171.40.53a (Rigaku OD, 2019)'
_computing_molecular_graphics 'Olex2 (Dolomanov et al., 2009)'
_computing_publication_material 'Olex2 (Dolomanov et al., 2009)'
_computing_structure_refinement 'ShelXL (Sheldrick, 2015)'
_computing_structure_solution 'ShelXT (Sheldrick, 2015)'
_diffrn_ambient_temperature 293(2)
_diffrn_detector 'CCD plate'
_diffrn_detector_area_resol_mean 16.1340
_diffrn_detector_type Sapphire3
_diffrn_measured_fraction_theta_full 0.997
_diffrn_measured_fraction_theta_max 0.868
_diffrn_measurement_details
;
List of Runs (angles in degrees, time in seconds):

  # Type    Start    End  Width  t~exp~   \w     \q     \k     \f   Frames
#--------------------------------------------------------------------------
  1  \w    -38.00   8.00   1.00   50.00    --  -16.28 -77.00-180.00   46
  2  \w     -1.00  26.00   1.00   50.00    --  -16.28  77.00 120.00   27
  3  \w    -44.00  25.00   1.00   50.00    --  -16.28  77.00 -60.00   69
;
_diffrn_measurement_device 'four-circle diffractometer'
_diffrn_measurement_device_type 'Xcalibur, Sapphire3'
_diffrn_measurement_method '\w scans'
_diffrn_orient_matrix_type 'CrysAlisPro convention (1999,Acta A55,543-557)'
_diffrn_orient_matrix_UB_11 0.0976790000
_diffrn_orient_matrix_UB_12 -0.0333051000
_diffrn_orient_matrix_UB_13 -0.0134113000
_diffrn_orient_matrix_UB_21 0.0476173000
_diffrn_orient_matrix_UB_22 0.0046372000
_diffrn_orient_matrix_UB_23 0.0378335000
_diffrn_orient_matrix_UB_31 -0.0489175000
_diffrn_orient_matrix_UB_32 -0.0618517000
_diffrn_orient_matrix_UB_33 0.0100780000
_diffrn_radiation_monochromator graphite
_diffrn_radiation_probe x-ray
_diffrn_radiation_type MoK\a
_diffrn_radiation_wavelength 0.71073
_diffrn_reflns_av_R_equivalents 0.0459
_diffrn_reflns_av_unetI/netI 0.1635
_diffrn_reflns_Laue_measured_fraction_full 0.997
_diffrn_reflns_Laue_measured_fraction_max 0.868
_diffrn_reflns_limit_h_max 7
_diffrn_reflns_limit_h_min -6
_diffrn_reflns_limit_k_max 12
_diffrn_reflns_limit_k_min -13
_diffrn_reflns_limit_l_max 22
_diffrn_reflns_limit_l_min -23
_diffrn_reflns_number 3178
_diffrn_reflns_point_group_measured_fraction_full 0.881
_diffrn_reflns_point_group_measured_fraction_max 0.734
_diffrn_reflns_theta_full 25.242
_diffrn_reflns_theta_max 28.999
_diffrn_reflns_theta_min 3.624
_diffrn_source 'fine-focus sealed X-ray tube'
_diffrn_source_type 'Enhance (Mo) X-ray Source'
_exptl_absorpt_coefficient_mu 0.084
_exptl_absorpt_correction_T_max 1.00000
_exptl_absorpt_correction_T_min 0.87529
_exptl_absorpt_correction_type multi-scan
_exptl_absorpt_process_details
;
CrysAlisPro 1.171.40.53a (Rigaku Oxford Diffraction, 2019)
Empirical absorption correction using spherical harmonics,
 implemented in SCALE3 ABSPACK scaling algorithm.
;
_exptl_crystal_colour yellow
_exptl_crystal_colour_primary yellow
_exptl_crystal_density_diffrn 1.352
_exptl_crystal_description prism
_exptl_crystal_F_000 440
_exptl_crystal_size_max 0.12
_exptl_crystal_size_mid 0.09
_exptl_crystal_size_min 0.07
_refine_diff_density_max 0.145
_refine_diff_density_min -0.174
_refine_diff_density_rms 0.041
_refine_ls_abs_structure_details
;
 Flack x determined using 158 quotients [(I+)-(I-)]/[(I+)+(I-)]
 (Parsons, Flack and Wagner, Acta Cryst. B69 (2013) 249-259).
;
_refine_ls_abs_structure_Flack -5.5(10)
_refine_ls_extinction_method none
_refine_ls_goodness_of_fit_ref 0.839
_refine_ls_hydrogen_treatment mixed
_refine_ls_matrix_type full
_refine_ls_number_parameters 161
_refine_ls_number_reflns 2005
_refine_ls_number_restraints 0
_refine_ls_restrained_S_all 0.839
_refine_ls_R_factor_all 0.1707
_refine_ls_R_factor_gt 0.0714
_refine_ls_shift/su_max 0.000
_refine_ls_shift/su_mean 0.000
_refine_ls_structure_factor_coef Fsqd
_refine_ls_weighting_details 'w=1/[\s^2^(Fo^2^)+(0.1000P)^2^] where P=(Fo^2^+2Fc^2^)/3'
_refine_ls_weighting_scheme calc
_refine_ls_wR_factor_gt 0.1529
_refine_ls_wR_factor_ref 0.2228
_reflns_Friedel_coverage 0.443
_reflns_Friedel_fraction_full 0.710
_reflns_Friedel_fraction_max 0.544
_reflns_number_gt 893
_reflns_number_total 2005
_reflns_threshold_expression 'I > 2\s(I)'
_cod_data_source_file d1ce00612f2.cif
_cod_data_source_block prf_anhyd
_cod_depositor_comments 'Adding full bibliography for 7242890--7242893.cif.'
_cod_database_code 7242890
_shelx_shelxl_version_number 2018/1
_shelx_space_group_comment
;
The symmetry employed for this shelxl refinement is uniquely defined
by the following loop, which should always be used as a source of
symmetry information in preference to the above space-group names.
They are only intended as comments.
;
_shelx_estimated_absorpt_t_max 0.994
_shelx_estimated_absorpt_t_min 0.990
_reflns_odcompleteness_completeness 99.61
_reflns_odcompleteness_iscentric 1
_reflns_odcompleteness_theta 26.32
_olex2_refinement_description
;
1. Fixed Uiso
 At 1.2 times of:
  All C(H) groups
2.a Aromatic/amide H refined with riding coordinates:
 C005(H005), C008(H008), C00A(H00E), C00B(H00F), C00D(H00G), C00F(H00H),
 C00G(H00I)
;
_olex2_date_sample_data_collection 2019-05-24
_olex2_submission_special_instructions 'No special instructions were received'
_oxdiff_exptl_absorpt_empirical_details
;
Empirical correction (ABSPACK) includes:
- Absorption correction using spherical harmonics
- Frame scaling
;
_oxdiff_exptl_absorpt_empirical_full_max 1.061
_oxdiff_exptl_absorpt_empirical_full_min 0.910

loop_
_space_group_symop_operation_xyz
'x, y, z'
'-x+1/2, -y, z+1/2'
'-x, y+1/2, -z+1/2'
'x+1/2, -y+1/2, -z'

loop_
_atom_site_label
_atom_site_type_symbol
_atom_site_fract_x
_atom_site_fract_y
_atom_site_fract_z
_atom_site_U_iso_or_equiv
_atom_site_adp_type
_atom_site_occupancy
_atom_site_site_symmetry_order
_atom_site_calc_flag
_atom_site_refinement_flags_posn
_atom_site_refinement_flags_adp
_atom_site_refinement_flags_occupancy
_atom_site_disorder_assembly
_atom_site_disorder_group
N001 N -0.1593(8) -0.4086(5) -0.3902(3) 0.0341(13) Uani 1 1 d . . . . .
N002 N -0.0528(14) -0.7279(6) -0.5919(4) 0.056(2) Uani 1 1 d . . . . .
C003 C -0.2450(11) -0.4736(6) -0.4525(4) 0.0329(15) Uani 1 1 d . . . . .
C004 C -0.2802(10) -0.3080(6) -0.3584(3) 0.0309(15) Uani 1 1 d . . . . .
C005 C -0.5359(13) -0.5197(6) -0.5506(4) 0.0395(17) Uani 1 1 d . . . . .
H005 H -0.677515 -0.503690 -0.571541 0.047 Uiso 1 1 calc R . . . .
N006 N -0.2195(17) -0.0554(8) -0.2034(4) 0.063(2) Uani 1 1 d . . . . .
C007 C -0.4628(11) -0.4452(6) -0.4839(3) 0.0319(15) Uani 1 1 d . . . . .
C008 C -0.1897(11) -0.2336(6) -0.2962(3) 0.0363(16) Uani 1 1 d . . . . .
H008 H -0.050649 -0.256989 -0.275638 0.044 Uiso 1 1 calc R . . . .
C009 C -0.4996(11) -0.2736(6) -0.3871(4) 0.0364(16) Uani 1 1 d . . . . .
C00A C -0.6138(12) -0.1661(6) -0.3512(4) 0.0410(17) Uani 1 1 d . . . . .
H00E H -0.757501 -0.144106 -0.368149 0.049 Uiso 1 1 calc R . . . .
C00B C -0.5859(11) -0.3449(6) -0.4500(4) 0.0355(16) Uani 1 1 d . . . . .
H00F H -0.727779 -0.324468 -0.469301 0.043 Uiso 1 1 calc R . . . .
C00C C -0.3032(12) -0.1275(6) -0.2655(4) 0.0397(17) Uani 1 1 d . . . . .
C00D C -0.1128(12) -0.5730(6) -0.4876(4) 0.0382(17) Uani 1 1 d . . . . .
H00G H 0.025622 -0.594495 -0.465848 0.046 Uiso 1 1 calc R . . . .
C00E C -0.1848(12) -0.6394(6) -0.5538(4) 0.0391(17) Uani 1 1 d . . . . .
C00F C -0.4031(12) -0.6123(6) -0.5836(4) 0.0417(18) Uani 1 1 d . . . . .
H00H H -0.455184 -0.659415 -0.626606 0.050 Uiso 1 1 calc R . . . .
C00G C -0.5200(13) -0.0956(7) -0.2936(4) 0.0472(19) Uani 1 1 d . . . . .
H00I H -0.598207 -0.024817 -0.271881 0.057 Uiso 1 1 calc R . . . .
H00C H -0.076(14) -0.055(7) -0.191(4) 0.07(3) Uiso 1 1 d . . . . .
H00D H -0.270(12) 0.022(6) -0.197(4) 0.05(2) Uiso 1 1 d . . . . .
H00A H -0.123(11) -0.793(6) -0.620(4) 0.05(2) Uiso 1 1 d . . . . .
H00B H 0.066(14) -0.765(7) -0.570(4) 0.07(3) Uiso 1 1 d . . . . .

loop_
_atom_site_aniso_label
_atom_site_aniso_U_11
_atom_site_aniso_U_22
_atom_site_aniso_U_33
_atom_site_aniso_U_23
_atom_site_aniso_U_13
_atom_site_aniso_U_12
N001 0.030(3) 0.039(3) 0.033(3) 0.001(3) -0.005(2) 0.005(3)
N002 0.073(6) 0.045(4) 0.049(4) -0.013(3) -0.010(4) 0.017(4)
C003 0.036(4) 0.031(3) 0.031(3) 0.004(3) -0.006(3) -0.005(3)
C004 0.026(4) 0.033(3) 0.033(3) 0.009(3) 0.004(3) -0.004(3)
C005 0.045(4) 0.038(3) 0.035(3) 0.012(3) -0.004(3) -0.011(4)
N006 0.076(6) 0.061(5) 0.052(4) -0.018(4) -0.006(4) -0.011(5)
C007 0.032(4) 0.033(3) 0.031(3) 0.003(3) -0.005(3) 0.004(3)
C008 0.034(4) 0.046(4) 0.029(3) 0.006(3) -0.004(3) -0.004(4)
C009 0.035(4) 0.033(3) 0.041(4) 0.010(3) -0.001(3) -0.003(4)
C00A 0.039(4) 0.037(4) 0.047(4) 0.005(3) -0.001(3) 0.011(3)
C00B 0.022(3) 0.046(4) 0.039(4) 0.015(3) -0.001(3) -0.004(3)
C00C 0.048(4) 0.038(4) 0.034(3) 0.010(3) -0.002(3) -0.015(4)
C00D 0.038(4) 0.036(3) 0.040(4) 0.003(3) -0.006(3) 0.002(3)
C00E 0.050(4) 0.029(3) 0.038(4) 0.006(3) 0.004(3) -0.004(4)
C00F 0.052(5) 0.036(4) 0.037(4) 0.002(4) -0.004(3) -0.004(4)
C00G 0.056(5) 0.037(4) 0.048(4) -0.007(4) 0.006(4) 0.004(4)

loop_
_atom_type_symbol
_atom_type_description
_atom_type_scat_dispersion_real
_atom_type_scat_dispersion_imag
_atom_type_scat_source
C C 0.0033 0.0016 'International Tables Vol C Tables 4.2.6.8 and 6.1.1.4'
H H 0.0000 0.0000 'International Tables Vol C Tables 4.2.6.8 and 6.1.1.4'
N N 0.0061 0.0033 'International Tables Vol C Tables 4.2.6.8 and 6.1.1.4'

loop_
_geom_angle_atom_site_label_1
_geom_angle_atom_site_label_2
_geom_angle_atom_site_label_3
_geom_angle
_geom_angle_site_symmetry_1
_geom_angle_site_symmetry_3
_geom_angle_publ_flag
C003 N001 C004 118.6(5) . . ?
C00E N002 H00A 118(4) . . ?
C00E N002 H00B 122(5) . . ?
H00A N002 H00B 107(6) . . ?
N001 C003 C007 122.7(6) . . ?
N001 C003 C00D 118.1(6) . . ?
C00D C003 C007 119.2(6) . . ?
N001 C004 C008 119.9(6) . . ?
N001 C004 C009 121.6(6) . . ?
C008 C004 C009 118.5(6) . . ?
C007 C005 H005 119.4 . . ?
C00F C005 H005 119.4 . . ?
C00F C005 C007 121.2(7) . . ?
C00C N006 H00C 122(5) . . ?
C00C N006 H00D 118(5) . . ?
H00C N006 H00D 108(8) . . ?
C003 C007 C005 117.9(6) . . ?
C00B C007 C003 118.1(6) . . ?
C00B C007 C005 124.0(7) . . ?
C004 C008 H008 119.4 . . ?
C00C C008 C004 121.1(6) . . ?
C00C C008 H008 119.4 . . ?
C00A C009 C004 118.1(6) . . ?
C00B C009 C004 118.4(6) . . ?
C00B C009 C00A 123.5(6) . . ?
C009 C00A H00E 119.2 . . ?
C00G C00A C009 121.6(7) . . ?
C00G C00A H00E 119.2 . . ?
C007 C00B C009 120.5(6) . . ?
C007 C00B H00F 119.7 . . ?
C009 C00B H00F 119.7 . . ?
N006 C00C C00G 118.2(8) . . ?
C008 C00C N006 121.9(8) . . ?
C008 C00C C00G 119.7(6) . . ?
C003 C00D H00G 119.3 . . ?
C00E C00D C003 121.4(7) . . ?
C00E C00D H00G 119.3 . . ?
N002 C00E C00D 122.2(8) . . ?
N002 C00E C00F 118.9(7) . . ?
C00D C00E C00F 118.9(7) . . ?
C005 C00F C00E 121.2(7) . . ?
C005 C00F H00H 119.4 . . ?
C00E C00F H00H 119.4 . . ?
C00A C00G C00C 120.8(7) . . ?
C00A C00G H00I 119.6 . . ?
C00C C00G H00I 119.6 . . ?

loop_
_geom_bond_atom_site_label_1
_geom_bond_atom_site_label_2
_geom_bond_distance
_geom_bond_site_symmetry_2
_geom_bond_publ_flag
N001 C003 1.352(7) . ?
N001 C004 1.358(7) . ?
N002 C00E 1.356(9) . ?
N002 H00A 0.91(7) . ?
N002 H00B 0.89(8) . ?
C003 C007 1.433(8) . ?
C003 C00D 1.409(8) . ?
C004 C008 1.410(8) . ?
C004 C009 1.438(8) . ?
C005 H005 0.9300 . ?
C005 C007 1.436(8) . ?
C005 C00F 1.347(8) . ?
N006 C00C 1.380(9) . ?
N006 H00C 0.88(8) . ?
N006 H00D 0.85(6) . ?
C007 C00B 1.376(8) . ?
C008 H008 0.9300 . ?
C008 C00C 1.370(9) . ?
C009 C00A 1.419(8) . ?
C009 C00B 1.394(8) . ?
C00A H00E 0.9300 . ?
C00A C00G 1.338(9) . ?
C00B H00F 0.9300 . ?
C00C C00G 1.415(9) . ?
C00D H00G 0.9300 . ?
C00D C00E 1.385(8) . ?
C00E C00F 1.423(9) . ?
C00F H00H 0.9300 . ?
C00G H00I 0.9300 . ?
